data_4326380
loop_
_publ_author_name
'Kenji Nomiya'
'Yoshihiro Togashi'
'Yuhki Kasahara'
'Shotaro Aoki'
'Hideaki Seki'
'Marie Noguchi'
'Shoko Yoshida'

_publ_section_title
;
 Synthesis and Structure of Dawson Polyoxometalate-Based, Multifunctional,
 Inorganic-Organic Hybrid Compounds: Organogermyl Complexes with One
 Terminal Functional Group and Organosilyl Analogues with Two Terminal
 Functional Groups
;
_journal_name_full 'Inorganic Chemistry'
_journal_page_first 9606
_journal_page_last 9619
_journal_paper_doi 10.1021/ic201336v
_journal_volume 50
_journal_year 2011
_chemical_formula_sum 'C17 H63 Ge N7 O64 P2 W17'
_chemical_formula_weight 4649.72
_chemical_name_systematic
; 
 ? 
;
_space_group_IT_number 2
_symmetry_cell_setting triclinic
_symmetry_space_group_name_Hall '-P 1'
_symmetry_space_group_name_H-M 'P -1'
_atom_sites_solution_hydrogens geom
_atom_sites_solution_primary direct
_atom_sites_solution_secondary difmap
_audit_creation_method SHELXL-97
_cell_angle_alpha 75.146(6)
_cell_angle_beta 88.619(6)
_cell_angle_gamma 68.397(6)
_cell_formula_units_Z 2
_cell_length_a 13.346(5)
_cell_length_b 13.361(5)
_cell_length_c 25.664(10)
_cell_measurement_reflns_used 8822
_cell_measurement_temperature 90
_cell_measurement_theta_max 28.33
_cell_measurement_theta_min 2.24
_cell_volume 4100(3)
_computing_cell_refinement 'Bruker SMART'
_computing_data_collection 'Bruker SMART'
_computing_data_reduction 'Bruker SAINT'
_computing_molecular_graphics 'Bruker SHELXTL'
_computing_publication_material 'Bruker SHELXTL'
_computing_structure_refinement 'SHELXL-97 (Sheldrick, 1997)'
_computing_structure_solution 'SHELXS-97 (Sheldrick, 1990)'
_diffrn_ambient_temperature 90
_diffrn_detector_area_resol_mean 8.366
_diffrn_measured_fraction_theta_full 0.970
_diffrn_measured_fraction_theta_max 0.970
_diffrn_measurement_device_type 'CCD area detector'
_diffrn_measurement_method 'phi and omega scans'
_diffrn_radiation_monochromator graphite
_diffrn_radiation_source 'fine-focus sealed tube'
_diffrn_radiation_type MoK\a
_diffrn_radiation_wavelength 0.71073
_diffrn_reflns_av_R_equivalents 0.0477
_diffrn_reflns_av_sigmaI/netI 0.0495
_diffrn_reflns_limit_h_max 17
_diffrn_reflns_limit_h_min -17
_diffrn_reflns_limit_k_max 17
_diffrn_reflns_limit_k_min -17
_diffrn_reflns_limit_l_max 34
_diffrn_reflns_limit_l_min -34
_diffrn_reflns_number 69450
_diffrn_reflns_theta_full 28.53
_diffrn_reflns_theta_max 28.53
_diffrn_reflns_theta_min 0.82
_exptl_absorpt_coefficient_mu 24.235
_exptl_absorpt_correction_T_max 0.3771
_exptl_absorpt_correction_T_min 0.1590
_exptl_absorpt_correction_type empirical
_exptl_absorpt_process_details SADABS
_exptl_crystal_colour colorless
_exptl_crystal_density_diffrn 3.766
_exptl_crystal_density_meas 0
_exptl_crystal_description plate-crystals
_exptl_crystal_F_000 4092
_exptl_crystal_size_max 0.12
_exptl_crystal_size_mid 0.08
_exptl_crystal_size_min 0.05
_refine_diff_density_max 8.429
_refine_diff_density_min -2.759
_refine_diff_density_rms 0.640
_refine_ls_extinction_method none
_refine_ls_goodness_of_fit_ref 1.035
_refine_ls_hydrogen_treatment mixed
_refine_ls_matrix_type full
_refine_ls_number_parameters 957
_refine_ls_number_reflns 20216
_refine_ls_number_restraints 2826
_refine_ls_restrained_S_all 0.977
_refine_ls_R_factor_all 0.0606
_refine_ls_R_factor_gt 0.0432
_refine_ls_shift/su_max 0.036
_refine_ls_shift/su_mean 0.000
_refine_ls_structure_factor_coef Fsqd
_refine_ls_weighting_details 'calc w=1/[\s^2^(Fo^2^)+(0.0966P)^2^+109.2124P] where P=(Fo^2^+2Fc^2^)/3'
_refine_ls_weighting_scheme calc
_refine_ls_wR_factor_gt 0.1306
_refine_ls_wR_factor_ref 0.1634
_reflns_number_gt 16018
_reflns_number_total 20216
_reflns_threshold_expression >2sigma(I)
_cod_data_source_file ic201336v_si_002_1.cif
_cod_data_source_block yka015s
_cod_database_code 4326380

loop_
_symmetry_equiv_pos_as_xyz
'x, y, z'
'-x, -y, -z'

loop_
_atom_site_label
_atom_site_type_symbol
_atom_site_fract_x
_atom_site_fract_y
_atom_site_fract_z
_atom_site_U_iso_or_equiv
_atom_site_adp_type
_atom_site_occupancy
_atom_site_symmetry_multiplicity
_atom_site_calc_flag
_atom_site_refinement_flags
C1 C 0.0584(10) 1.1434(11) -0.0109(5) 0.0139(17) Uani 1 1 d U
H1A H -0.0148 1.1641 -0.0279 0.017 Uiso 1 1 calc R
H1B H 0.0817 1.2068 -0.0254 0.017 Uiso 1 1 calc R
C2 C 0.1355(11) 1.0417(11) -0.0276(5) 0.016(2) Uani 1 1 d U
H2A H 0.1226 0.9748 -0.0065 0.019 Uiso 1 1 calc R
H2B H 0.1173 1.0514 -0.0662 0.019 Uiso 1 1 calc R
C3 C 0.2535(10) 1.0196(11) -0.0200(5) 0.014(2) Uani 1 1 d U
C4 C 0.5967(14) 0.0756(16) 0.2181(7) 0.033(3) Uani 1 1 d U
H4A H 0.6137 -0.0014 0.2398 0.050 Uiso 1 1 calc R
H4B H 0.5421 0.1270 0.2351 0.050 Uiso 1 1 calc R
H4C H 0.6623 0.0926 0.2160 0.050 Uiso 1 1 calc R
C5 C 0.6167(14) -0.0039(16) 0.1374(7) 0.035(4) Uani 1 1 d U
H5A H 0.6931 -0.0137 0.1386 0.053 Uiso 1 1 calc R
H5B H 0.5887 0.0151 0.0998 0.053 Uiso 1 1 calc R
H5C H 0.6092 -0.0734 0.1577 0.053 Uiso 1 1 calc R
C6 C 0.4648(18) 0.2757(18) 0.3587(9) 0.050(4) Uani 1 1 d U
H6A H 0.4829 0.1957 0.3633 0.075 Uiso 1 1 calc R
H6B H 0.5131 0.2860 0.3833 0.075 Uiso 1 1 calc R
H6C H 0.4735 0.3109 0.3213 0.075 Uiso 1 1 calc R
C7 C 0.7750(14) 0.5954(18) 0.3597(8) 0.042(4) Uani 1 1 d U
H7A H 0.7510 0.6069 0.3221 0.064 Uiso 1 1 calc R
H7B H 0.7566 0.5351 0.3831 0.064 Uiso 1 1 calc R
H7C H 0.8535 0.5751 0.3629 0.064 Uiso 1 1 calc R
C8 C 0.2781(18) 0.3057(18) 0.3406(9) 0.051(4) Uani 1 1 d U
H8A H 0.2977 0.3125 0.3032 0.076 Uiso 1 1 calc R
H8B H 0.2050 0.3600 0.3411 0.076 Uiso 1 1 calc R
H8C H 0.2801 0.2301 0.3568 0.076 Uiso 1 1 calc R
C9 C 0.7605(18) 0.782(2) 0.3406(10) 0.059(5) Uani 1 1 d U
H9A H 0.8386 0.7595 0.3480 0.088 Uiso 1 1 calc R
H9B H 0.7228 0.8542 0.3488 0.088 Uiso 1 1 calc R
H9C H 0.7445 0.7900 0.3024 0.088 Uiso 1 1 calc R
C10 C 0.231(2) 0.864(2) 0.5685(10) 0.069(6) Uani 1 1 d U
H10A H 0.1763 0.9365 0.5492 0.103 Uiso 1 1 calc R
H10B H 0.3029 0.8627 0.5598 0.103 Uiso 1 1 calc R
H10C H 0.2247 0.8528 0.6075 0.103 Uiso 1 1 calc R
C11 C 0.110(2) 0.754(2) 0.5663(10) 0.069(6) Uani 1 1 d U
H11A H 0.0968 0.7585 0.6035 0.104 Uiso 1 1 calc R
H11B H 0.1165 0.6795 0.5637 0.104 Uiso 1 1 calc R
H11C H 0.0491 0.8108 0.5417 0.104 Uiso 1 1 calc R
C12 C 0.7107(19) 0.425(2) 0.2718(9) 0.057(5) Uani 1 1 d U
H12A H 0.6375 0.4787 0.2723 0.085 Uiso 1 1 calc R
H12B H 0.7635 0.4578 0.2756 0.085 Uiso 1 1 calc R
H12C H 0.7241 0.3577 0.3019 0.085 Uiso 1 1 calc R
C13 C 0.6296(17) 0.3746(19) 0.2063(9) 0.050(4) Uani 1 1 d U
H13A H 0.6188 0.3191 0.2369 0.075 Uiso 1 1 calc R
H13B H 0.6383 0.3472 0.1739 0.075 Uiso 1 1 calc R
H13C H 0.5668 0.4449 0.1999 0.075 Uiso 1 1 calc R
C14 C 0.164(3) 0.528(3) 0.1347(14) 0.091(7) Uani 1 1 d U
C15 C 0.029(3) 0.537(3) 0.2025(14) 0.084(6) Uani 1 1 d U
Ge1 Ge 0.04941(10) 1.12325(11) 0.06485(5) 0.0103(2) Uani 1 1 d U
N1 N 0.5537(14) 0.0889(16) 0.1624(7) 0.049(4) Uani 1 1 d U
H1C H 0.5532 0.1553 0.1403 0.059 Uiso 1 1 calc R
H1D H 0.4833 0.0933 0.1637 0.059 Uiso 1 1 calc R
N2 N 0.7229(12) 0.6950(15) 0.3756(7) 0.043(3) Uani 1 1 d U
H2C H 0.7412 0.6839 0.4115 0.051 Uiso 1 1 calc R
H2D H 0.6491 0.7175 0.3706 0.051 Uiso 1 1 calc R
N3 N 0.3531(14) 0.3271(13) 0.3709(7) 0.043(3) Uani 1 1 d U
H3A H 0.3476 0.3005 0.4072 0.051 Uiso 1 1 calc R
H3B H 0.3348 0.4030 0.3636 0.051 Uiso 1 1 calc R
N4 N 0.2117(14) 0.7718(15) 0.5511(7) 0.049(3) Uani 1 1 d U
H4D H 0.2127 0.7868 0.5141 0.058 Uiso 1 1 calc R
H4E H 0.2690 0.7060 0.5656 0.058 Uiso 1 1 calc R
N5 N 0.7215(12) 0.3923(12) 0.2180(6) 0.033(3) Uani 1 1 d U
H5D H 0.7289 0.4487 0.1908 0.040 Uiso 1 1 calc R
H5E H 0.7817 0.3285 0.2207 0.040 Uiso 1 1 calc R
N6 N 0.0430(18) 0.5864(17) 0.1518(9) 0.062(4) Uani 1 1 d U
O1 O 0.6136(7) 0.4294(8) 0.3849(4) 0.0173(18) Uani 1 1 d U
O2 O 0.2534(8) 0.4920(8) 0.5072(4) 0.022(2) Uani 1 1 d U
O3 O 0.5075(8) 0.7434(8) 0.5058(4) 0.0203(19) Uani 1 1 d U
O4 O 0.4152(7) 0.4897(8) 0.4320(4) 0.0139(14) Uani 1 1 d U
O5 O 0.3641(8) 0.6401(8) 0.4912(4) 0.0192(15) Uani 1 1 d U
O6 O 0.5355(7) 0.6093(8) 0.4326(4) 0.0151(15) Uani 1 1 d U
O7 O 0.3439(7) 0.7007(7) 0.3854(4) 0.0135(12) Uani 1 1 d U
O8 O 0.4125(7) 0.5366(8) 0.3250(4) 0.0162(14) Uani 1 1 d U
O9 O 0.2105(7) 0.5687(7) 0.3938(4) 0.0141(14) Uani 1 1 d U
O10 O 0.1605(7) 0.7174(8) 0.4487(4) 0.0152(14) Uani 1 1 d U
O11 O 0.3040(7) 0.8589(7) 0.4486(4) 0.0115(13) Uani 1 1 d U
O12 O 0.4751(7) 0.8297(8) 0.3933(4) 0.0156(14) Uani 1 1 d U
O13 O 0.5327(7) 0.6539(7) 0.3250(4) 0.0145(14) Uani 1 1 d U
O14 O 0.3872(8) 0.4960(8) 0.2276(4) 0.0207(19) Uani 1 1 d U
O15 O 0.0360(8) 0.5544(8) 0.3471(4) 0.0213(19) Uani 1 1 d U
O16 O -0.0598(7) 0.8303(8) 0.4504(4) 0.0176(18) Uani 1 1 d U
O17 O 0.1915(8) 1.0781(8) 0.4503(4) 0.0182(18) Uani 1 1 d U
O18 O 0.5081(8) 1.0213(8) 0.3475(4) 0.0199(19) Uani 1 1 d U
O19 O 0.6119(7) 0.7157(8) 0.2278(4) 0.0173(18) Uani 1 1 d U
O20 O 0.2283(7) 0.7354(7) 0.3017(4) 0.0128(12) Uani 1 1 d U
O21 O 0.1787(7) 0.8778(7) 0.3565(4) 0.0119(12) Uani 1 1 d U
O22 O 0.3428(7) 0.8499(7) 0.3018(4) 0.0119(12) Uani 1 1 d U
O23 O 0.4151(7) 0.6884(8) 0.2392(4) 0.0158(14) Uani 1 1 d U
O24 O 0.2185(7) 0.5517(7) 0.2920(4) 0.0139(14) Uani 1 1 d U
O25 O 0.0380(7) 0.7556(8) 0.3616(4) 0.0164(14) Uani 1 1 d U
O26 O 0.0856(7) 0.9379(8) 0.4407(4) 0.0147(14) Uani 1 1 d U
O27 O 0.3015(7) 1.0132(8) 0.3624(4) 0.0157(14) Uani 1 1 d U
O28 O 0.5325(7) 0.8609(7) 0.2912(4) 0.0140(14) Uani 1 1 d U
O29 O 0.2252(7) 0.7016(8) 0.1987(4) 0.0154(14) Uani 1 1 d U
O30 O 0.0365(7) 0.7304(8) 0.2643(4) 0.0166(14) Uani 1 1 d U
O31 O -0.0478(7) 0.9733(8) 0.3545(4) 0.0132(13) Uani 1 1 d U
O32 O 0.0866(7) 1.1047(7) 0.3550(4) 0.0123(13) Uani 1 1 d U
O33 O 0.3628(7) 1.0601(8) 0.2637(4) 0.0136(14) Uani 1 1 d U
O34 O 0.4202(7) 0.8920(8) 0.1979(4) 0.0145(14) Uani 1 1 d U
O35 O 0.1897(8) 0.7559(9) 0.0873(4) 0.0215(19) Uani 1 1 d U
O36 O -0.1618(8) 0.8076(9) 0.2086(4) 0.0211(19) Uani 1 1 d U
O37 O -0.2596(8) 1.0884(8) 0.3100(4) 0.0187(18) Uani 1 1 d U
O38 O -0.0078(8) 1.3325(8) 0.3120(4) 0.0168(18) Uani 1 1 d U
O39 O 0.3087(8) 1.2779(8) 0.2078(4) 0.0170(18) Uani 1 1 d U
O40 O 0.4106(8) 0.9740(9) 0.0871(4) 0.0202(19) Uani 1 1 d U
O41 O 0.0889(7) 0.9146(8) 0.2046(4) 0.0145(13) Uani 1 1 d U
O42 O 0.0412(7) 1.0566(7) 0.2612(4) 0.0113(12) Uani 1 1 d U
O43 O 0.2027(7) 1.0307(7) 0.2048(4) 0.0115(12) Uani 1 1 d U
O44 O 0.2751(7) 0.8675(8) 0.1424(4) 0.0143(14) Uani 1 1 d U
O45 O 0.0236(8) 0.8019(8) 0.1551(4) 0.0203(15) Uani 1 1 d U
O46 O -0.1022(7) 0.9337(8) 0.2660(4) 0.0145(14) Uani 1 1 d U
O47 O -0.1108(7) 1.1905(8) 0.3033(4) 0.0155(15) Uani 1 1 d U
O48 O 0.1630(7) 1.1929(7) 0.2660(4) 0.0132(13) Uani 1 1 d U
O49 O 0.3365(7) 1.1129(8) 0.1554(4) 0.0149(14) Uani 1 1 d U
O50 O 0.0161(7) 1.1184(7) 0.1609(4) 0.0117(12) Uani 1 1 d U
O51 O 0.0765(7) 0.9719(8) 0.0917(4) 0.0159(14) Uani 1 1 d U
O52 O -0.1272(7) 1.0011(8) 0.1591(4) 0.0152(14) Uani 1 1 d U
O53 O -0.1748(7) 1.1471(8) 0.2147(4) 0.0134(14) Uani 1 1 d U
O54 O -0.0325(7) 1.2901(8) 0.2156(4) 0.0139(14) Uani 1 1 d U
O55 O 0.1365(7) 1.2604(7) 0.1609(4) 0.0125(13) Uani 1 1 d U
O56 O 0.1938(7) 1.0831(7) 0.0908(4) 0.0130(13) Uani 1 1 d U
O57 O -0.0973(7) 1.1517(8) 0.0730(4) 0.0144(14) Uani 1 1 d U
O58 O -0.1536(7) 1.3008(7) 0.1325(4) 0.0115(14) Uani 1 1 d U
O59 O 0.0208(7) 1.2660(7) 0.0739(4) 0.0130(14) Uani 1 1 d U
O60 O -0.2984(7) 1.2025(8) 0.1156(4) 0.0187(19) Uani 1 1 d U
O61 O -0.0498(7) 1.4503(8) 0.1162(4) 0.0139(17) Uani 1 1 d U
O62 O 0.2897(8) 1.0967(9) -0.0309(4) 0.022(2) Uani 1 1 d U
H62 H 0.3562 1.0699 -0.0347 0.033 Uiso 1 1 calc R
O63 O 0.3165(9) 0.9154(9) -0.0013(4) 0.026(2) Uani 1 1 d U
O1S O 0.5282(10) 0.8495(11) 0.0092(6) 0.041(3) Uani 1 1 d U
P1 P 0.0890(2) 1.0275(3) 0.20939(13) 0.0090(6) Uani 1 1 d U
P2 P 0.2704(2) 0.7944(3) 0.33484(12) 0.0083(6) Uani 1 1 d U
W1 W 0.49906(4) 0.54795(4) 0.37772(2) 0.01283(11) Uani 1 1 d U
W2 W 0.28262(4) 0.58294(4) 0.45387(2) 0.01345(11) Uani 1 1 d U
W3 W 0.43732(4) 0.73418(4) 0.45347(2) 0.01272(11) Uani 1 1 d U
W4 W 0.32355(4) 0.60539(4) 0.25430(2) 0.01249(11) Uani 1 1 d U
W5 W 0.11141(4) 0.63625(4) 0.33076(2) 0.01314(11) Uani 1 1 d U
W6 W 0.03821(4) 0.84648(4) 0.40814(2) 0.01215(11) Uani 1 1 d U
W7 W 0.19173(4) 0.99611(4) 0.40888(2) 0.01181(11) Uani 1 1 d U
W8 W 0.43087(4) 0.95482(4) 0.33000(2) 0.01221(11) Uani 1 1 d U
W9 W 0.49241(4) 0.77152(4) 0.25439(2) 0.01255(11) Uani 1 1 d U
W10 W 0.15206(4) 0.83066(4) 0.13464(2) 0.01328(11) Uani 1 1 d U
W11 W -0.06007(4) 0.85639(4) 0.21184(2) 0.01386(11) Uani 1 1 d U
W12 W -0.13329(4) 1.06671(4) 0.28846(2) 0.01245(11) Uani 1 1 d U
W13 W 0.02091(4) 1.21647(4) 0.28937(2) 0.01190(11) Uani 1 1 d U
W14 W 0.25880(4) 1.17519(4) 0.21092(2) 0.01232(11) Uani 1 1 d U
W15 W 0.31540(4) 0.99303(4) 0.13442(2) 0.01256(11) Uani 1 1 d U
W16 W -0.16376(4) 1.15673(4) 0.13710(2) 0.01222(11) Uani 1 1 d U
W17 W -0.01430(4) 1.30748(4) 0.13829(2) 0.01168(11) Uani 1 1 d U

loop_
_atom_site_aniso_label
_atom_site_aniso_U_11
_atom_site_aniso_U_22
_atom_site_aniso_U_33
_atom_site_aniso_U_23
_atom_site_aniso_U_13
_atom_site_aniso_U_12
C1 0.016(3) 0.014(3) 0.013(3) -0.006(3) -0.004(3) -0.003(3)
C2 0.019(4) 0.015(4) 0.011(4) -0.004(3) 0.002(3) -0.002(3)
C3 0.012(4) 0.018(4) 0.009(4) -0.001(4) -0.002(3) -0.003(3)
C4 0.035(6) 0.037(6) 0.034(6) -0.005(5) 0.000(5) -0.023(5)
C5 0.032(6) 0.042(7) 0.032(6) -0.004(5) 0.012(5) -0.018(5)
C6 0.062(8) 0.037(7) 0.052(7) -0.025(6) 0.003(6) -0.012(6)
C7 0.028(6) 0.056(7) 0.045(7) -0.006(6) 0.002(5) -0.022(5)
C8 0.063(7) 0.043(7) 0.053(7) -0.016(6) 0.002(6) -0.026(6)
C9 0.046(7) 0.064(8) 0.059(8) -0.010(6) 0.003(6) -0.018(6)
C10 0.074(8) 0.065(8) 0.051(8) -0.021(7) 0.013(7) -0.004(6)
C11 0.067(8) 0.069(8) 0.050(8) -0.009(6) 0.017(7) -0.007(6)
C12 0.053(7) 0.052(7) 0.051(7) -0.016(6) 0.002(6) -0.001(6)
C13 0.041(7) 0.047(7) 0.057(7) -0.015(6) 0.012(6) -0.011(6)
C14 0.092(9) 0.084(9) 0.093(9) -0.020(7) -0.002(7) -0.030(7)
C15 0.096(9) 0.076(9) 0.084(9) -0.025(7) -0.003(7) -0.034(7)
Ge1 0.0116(6) 0.0093(6) 0.0091(6) -0.0016(5) -0.0008(5) -0.0034(5)
N1 0.039(6) 0.053(7) 0.051(7) -0.007(6) 0.001(5) -0.018(5)
N2 0.029(6) 0.052(7) 0.047(7) -0.009(5) -0.004(5) -0.017(5)
N3 0.059(7) 0.026(6) 0.048(7) -0.020(5) 0.001(6) -0.015(5)
N4 0.044(5) 0.046(6) 0.034(5) -0.009(5) 0.008(5) 0.006(5)
N5 0.039(6) 0.019(5) 0.039(6) -0.023(5) 0.010(5) 0.002(4)
N6 0.070(6) 0.052(6) 0.063(6) -0.011(5) -0.012(5) -0.022(5)
O1 0.013(3) 0.016(4) 0.021(4) -0.002(3) -0.004(3) -0.004(3)
O2 0.021(4) 0.018(4) 0.022(4) 0.008(3) -0.004(3) -0.008(3)
O3 0.027(4) 0.014(4) 0.018(4) 0.005(3) 0.002(3) -0.011(3)
O4 0.015(3) 0.011(3) 0.015(3) -0.001(2) -0.001(2) -0.005(2)
O5 0.016(3) 0.018(3) 0.019(3) 0.000(2) -0.001(2) -0.004(2)
O6 0.015(3) 0.013(3) 0.013(3) 0.000(2) 0.001(2) -0.002(2)
O7 0.014(2) 0.010(2) 0.014(2) 0.0005(19) -0.0008(19) -0.0036(18)
O8 0.018(3) 0.010(2) 0.017(3) -0.002(2) 0.000(2) -0.003(2)
O9 0.016(2) 0.009(2) 0.016(3) -0.001(2) -0.002(2) -0.005(2)
O10 0.015(2) 0.013(3) 0.014(3) 0.002(2) 0.000(2) -0.004(2)
O11 0.011(2) 0.013(2) 0.010(3) 0.000(2) -0.001(2) -0.006(2)
O12 0.015(2) 0.012(3) 0.013(3) 0.004(2) 0.002(2) -0.003(2)
O13 0.015(2) 0.010(2) 0.013(3) 0.004(2) 0.000(2) -0.003(2)
O14 0.022(4) 0.015(4) 0.024(4) -0.007(3) -0.002(3) -0.004(3)
O15 0.022(4) 0.016(4) 0.023(4) -0.002(3) 0.001(3) -0.005(3)
O16 0.016(4) 0.018(4) 0.017(4) 0.001(3) 0.003(3) -0.009(3)
O17 0.020(4) 0.017(4) 0.017(4) -0.006(3) -0.002(3) -0.005(3)
O18 0.023(4) 0.015(4) 0.019(4) 0.001(3) -0.002(3) -0.006(3)
O19 0.015(4) 0.014(4) 0.016(4) 0.001(3) 0.002(3) 0.000(3)
O20 0.012(2) 0.011(2) 0.016(2) -0.002(2) -0.002(2) -0.0058(19)
O21 0.012(2) 0.011(2) 0.012(2) -0.002(2) 0.001(2) -0.0043(19)
O22 0.013(2) 0.008(2) 0.014(2) -0.005(2) -0.001(2) -0.0018(19)
O23 0.015(3) 0.012(3) 0.016(3) -0.001(2) -0.001(2) -0.002(2)
O24 0.019(3) 0.006(2) 0.018(3) -0.006(2) 0.001(2) -0.004(2)
O25 0.015(2) 0.016(3) 0.017(3) -0.001(2) -0.001(2) -0.005(2)
O26 0.016(3) 0.014(3) 0.011(3) -0.001(2) 0.001(2) -0.005(2)
O27 0.016(3) 0.014(3) 0.012(3) 0.003(2) -0.001(2) -0.003(2)
O28 0.015(3) 0.011(3) 0.015(3) 0.000(2) 0.000(2) -0.005(2)
O29 0.018(2) 0.011(2) 0.017(3) -0.006(2) -0.001(2) -0.003(2)
O30 0.018(2) 0.014(2) 0.019(3) -0.006(2) -0.003(2) -0.006(2)
O31 0.010(2) 0.014(2) 0.014(2) -0.003(2) 0.002(2) -0.003(2)
O32 0.014(2) 0.011(2) 0.013(2) -0.006(2) 0.001(2) -0.003(2)
O33 0.014(2) 0.013(2) 0.014(3) -0.005(2) 0.000(2) -0.005(2)
O34 0.013(2) 0.014(3) 0.015(3) -0.005(2) -0.001(2) -0.003(2)
O35 0.029(4) 0.021(4) 0.015(4) -0.003(3) -0.003(3) -0.011(3)
O36 0.018(4) 0.022(4) 0.024(4) -0.007(3) 0.001(3) -0.009(3)
O37 0.016(4) 0.024(4) 0.017(4) -0.006(3) 0.003(3) -0.008(3)
O38 0.026(4) 0.011(4) 0.009(4) 0.005(3) 0.001(3) -0.007(3)
O39 0.020(4) 0.018(4) 0.009(4) 0.010(3) -0.004(3) -0.012(3)
O40 0.021(4) 0.022(4) 0.013(4) -0.003(3) 0.005(3) -0.005(3)
O41 0.016(2) 0.011(2) 0.015(2) -0.004(2) -0.003(2) -0.003(2)
O42 0.011(2) 0.011(2) 0.011(2) -0.002(2) 0.001(2) -0.0044(19)
O43 0.013(2) 0.009(2) 0.014(2) -0.006(2) 0.003(2) -0.0034(19)
O44 0.014(2) 0.015(3) 0.015(3) -0.003(2) -0.001(2) -0.006(2)
O45 0.023(3) 0.017(3) 0.020(3) -0.003(2) -0.002(2) -0.008(2)
O46 0.013(2) 0.013(3) 0.015(3) 0.001(2) 0.001(2) -0.005(2)
O47 0.016(3) 0.014(3) 0.014(3) -0.003(2) 0.001(2) -0.002(2)
O48 0.014(2) 0.011(2) 0.016(3) -0.004(2) 0.001(2) -0.006(2)
O49 0.016(3) 0.015(3) 0.012(3) 0.001(2) 0.002(2) -0.007(2)
O50 0.014(2) 0.009(2) 0.013(2) -0.0043(19) -0.0016(19) -0.0050(18)
O51 0.018(2) 0.013(2) 0.013(3) -0.002(2) 0.001(2) -0.003(2)
O52 0.017(3) 0.011(2) 0.017(3) -0.001(2) 0.001(2) -0.007(2)
O53 0.012(2) 0.013(2) 0.015(3) -0.003(2) -0.001(2) -0.005(2)
O54 0.017(3) 0.011(2) 0.013(3) -0.005(2) 0.001(2) -0.002(2)
O55 0.017(2) 0.008(2) 0.015(3) -0.006(2) 0.000(2) -0.005(2)
O56 0.015(2) 0.011(2) 0.012(3) -0.002(2) 0.000(2) -0.005(2)
O57 0.018(3) 0.013(3) 0.010(3) -0.003(2) 0.000(2) -0.003(2)
O58 0.012(3) 0.009(3) 0.012(3) 0.000(2) 0.001(2) -0.005(2)
O59 0.016(3) 0.010(2) 0.012(3) -0.001(2) -0.001(2) -0.005(2)
O60 0.015(4) 0.018(4) 0.020(4) 0.000(3) -0.003(3) -0.005(3)
O61 0.016(4) 0.013(4) 0.012(4) -0.003(3) 0.003(3) -0.005(3)
O62 0.021(4) 0.021(4) 0.025(4) -0.010(4) 0.000(4) -0.006(3)
O63 0.027(4) 0.017(4) 0.027(5) -0.003(4) 0.002(4) -0.001(3)
O1S 0.031(5) 0.034(5) 0.060(6) -0.017(5) 0.005(5) -0.012(4)
P1 0.0092(13) 0.0088(13) 0.0085(14) -0.0001(11) 0.0014(11) -0.0044(11)
P2 0.0087(13) 0.0069(13) 0.0075(13) 0.0025(11) -0.0008(11) -0.0038(11)
W1 0.0112(2) 0.0095(2) 0.0146(3) -0.00211(19) -0.00224(18) -0.00082(18)
W2 0.0132(2) 0.0101(2) 0.0143(3) 0.00173(19) -0.00159(19) -0.00437(19)
W3 0.0133(2) 0.0100(2) 0.0130(2) -0.00069(19) -0.00301(18) -0.00376(18)
W4 0.0133(2) 0.0079(2) 0.0148(3) -0.00337(19) -0.00187(19) -0.00182(18)
W5 0.0135(2) 0.0094(2) 0.0168(3) -0.0010(2) -0.00120(19) -0.00613(19)
W6 0.0107(2) 0.0115(2) 0.0121(2) -0.00023(19) 0.00127(18) -0.00372(18)
W7 0.0144(2) 0.0091(2) 0.0109(2) -0.00236(19) 0.00008(18) -0.00345(18)
W8 0.0119(2) 0.0108(2) 0.0145(3) -0.00158(19) -0.00082(18) -0.00599(18)
W9 0.0087(2) 0.0128(2) 0.0139(3) -0.0026(2) 0.00034(18) -0.00222(18)
W10 0.0156(2) 0.0096(2) 0.0135(3) -0.00348(19) -0.00283(19) -0.00278(19)
W11 0.0139(2) 0.0117(2) 0.0168(3) -0.0009(2) -0.00278(19) -0.00758(19)
W12 0.0097(2) 0.0123(2) 0.0127(2) -0.00047(19) 0.00125(18) -0.00307(18)
W13 0.0147(2) 0.0085(2) 0.0111(2) -0.00259(19) 0.00076(18) -0.00276(18)
W14 0.0137(2) 0.0106(2) 0.0136(2) -0.00050(19) 0.00021(19) -0.00743(19)
W15 0.0110(2) 0.0148(2) 0.0111(2) -0.0026(2) 0.00109(18) -0.00457(19)
W16 0.0108(2) 0.0113(2) 0.0130(2) -0.00059(19) -0.00125(18) -0.00384(18)
W17 0.0146(2) 0.0077(2) 0.0116(2) -0.00099(18) -0.00102(18) -0.00385(18)

loop_
_atom_type_symbol
_atom_type_description
_atom_type_scat_dispersion_real
_atom_type_scat_dispersion_imag
_atom_type_scat_source
C C 0.0033 0.0016 'International Tables Vol C Tables 4.2.6.8 and 6.1.1.4'
H H 0.0000 0.0000 'International Tables Vol C Tables 4.2.6.8 and 6.1.1.4'
N N 0.0061 0.0033 'International Tables Vol C Tables 4.2.6.8 and 6.1.1.4'
O O 0.0106 0.0060 'International Tables Vol C Tables 4.2.6.8 and 6.1.1.4'
P P 0.1023 0.0942 'International Tables Vol C Tables 4.2.6.8 and 6.1.1.4'
Ge Ge 0.1547 1.8001 'International Tables Vol C Tables 4.2.6.8 and 6.1.1.4'
W W -0.8490 6.8722 'International Tables Vol C Tables 4.2.6.8 and 6.1.1.4'

loop_
_geom_angle_atom_site_label_1
_geom_angle_atom_site_label_2
_geom_angle_atom_site_label_3
_geom_angle
C2 C1 Ge1 115.1(9)
C2 C1 H1A 108.5
Ge1 C1 H1A 108.5
C2 C1 H1B 108.5
Ge1 C1 H1B 108.5
H1A C1 H1B 107.5
C3 C2 C1 115.7(11)
C3 C2 H2A 108.4
C1 C2 H2A 108.4
C3 C2 H2B 108.4
C1 C2 H2B 108.4
H2A C2 H2B 107.4
O62 C3 O63 121.9(12)
O62 C3 C2 122.4(12)
O63 C3 C2 115.7(12)
N1 C4 H4A 109.5
N1 C4 H4B 109.5
H4A C4 H4B 109.5
N1 C4 H4C 109.5
H4A C4 H4C 109.5
H4B C4 H4C 109.5
N1 C5 H5A 109.5
N1 C5 H5B 109.5
H5A C5 H5B 109.5
N1 C5 H5C 109.5
H5A C5 H5C 109.5
H5B C5 H5C 109.5
N3 C6 H6A 109.5
N3 C6 H6B 109.5
H6A C6 H6B 109.5
N3 C6 H6C 109.5
H6A C6 H6C 109.5
H6B C6 H6C 109.5
N2 C7 H7A 109.5
N2 C7 H7B 109.5
H7A C7 H7B 109.5
N2 C7 H7C 109.5
H7A C7 H7C 109.5
H7B C7 H7C 109.5
N3 C8 H8A 109.5
N3 C8 H8B 109.5
H8A C8 H8B 109.5
N3 C8 H8C 109.5
H8A C8 H8C 109.5
H8B C8 H8C 109.5
N2 C9 H9A 109.5
N2 C9 H9B 109.5
H9A C9 H9B 109.5
N2 C9 H9C 109.5
H9A C9 H9C 109.5
H9B C9 H9C 109.5
N4 C10 H10A 109.5
N4 C10 H10B 109.5
H10A C10 H10B 109.5
N4 C10 H10C 109.5
H10A C10 H10C 109.5
H10B C10 H10C 109.5
N4 C11 H11A 109.5
N4 C11 H11B 109.5
H11A C11 H11B 109.5
N4 C11 H11C 109.5
H11A C11 H11C 109.5
H11B C11 H11C 109.5
N5 C12 H12A 109.5
N5 C12 H12B 109.5
H12A C12 H12B 109.5
N5 C12 H12C 109.5
H12A C12 H12C 109.5
H12B C12 H12C 109.5
N5 C13 H13A 109.5
N5 C13 H13B 109.5
H13A C13 H13B 109.5
N5 C13 H13C 109.5
H13A C13 H13C 109.5
H13B C13 H13C 109.5
O51 Ge1 O57 88.3(4)
O51 Ge1 O59 152.2(4)
O57 Ge1 O59 86.7(4)
O51 Ge1 O56 84.6(4)
O57 Ge1 O56 153.8(4)
O59 Ge1 O56 88.0(4)
O51 Ge1 C1 103.9(5)
O57 Ge1 C1 103.0(5)
O59 Ge1 C1 103.9(5)
O56 Ge1 C1 103.2(5)
C4 N1 C5 114.5(16)
C4 N1 H1C 108.6
C5 N1 H1C 108.6
C4 N1 H1D 108.6
C5 N1 H1D 108.6
H1C N1 H1D 107.6
C7 N2 C9 106.8(16)
C7 N2 H2C 110.4
C9 N2 H2C 110.4
C7 N2 H2D 110.4
C9 N2 H2D 110.4
H2C N2 H2D 108.6
C8 N3 C6 113.0(16)
C8 N3 H3A 109.0
C6 N3 H3A 109.0
C8 N3 H3B 109.0
C6 N3 H3B 109.0
H3A N3 H3B 107.8
C11 N4 C10 116.9(18)
C11 N4 H4D 108.1
C10 N4 H4D 108.1
C11 N4 H4E 108.1
C10 N4 H4E 108.1
H4D N4 H4E 107.3
C13 N5 C12 108.5(16)
C13 N5 H5D 110.0
C12 N5 H5D 110.0
C13 N5 H5E 110.0
C12 N5 H5E 110.0
H5D N5 H5E 108.4
C15 N6 C14 113(2)
W2 O4 W1 123.1(5)
W3 O5 W2 122.4(5)
W3 O6 W1 123.8(5)
P2 O7 W1 123.7(5)
P2 O7 W2 125.1(5)
W1 O7 W2 91.6(3)
P2 O7 W3 125.0(5)
W1 O7 W3 91.3(3)
W2 O7 W3 90.0(3)
W1 O8 W4 149.0(5)
W5 O9 W2 149.8(5)
W2 O10 W6 152.1(5)
W3 O11 W7 152.3(5)
W3 O12 W8 149.4(5)
W1 O13 W9 149.1(5)
P2 O20 W4 129.6(5)
P2 O20 W5 126.4(5)
W4 O20 W5 90.7(3)
P2 O21 W6 128.3(5)
P2 O21 W7 127.9(5)
W6 O21 W7 89.9(3)
P2 O22 W9 129.0(5)
P2 O22 W8 127.1(5)
W9 O22 W8 90.6(3)
W9 O23 W4 155.8(6)
W5 O24 W4 122.5(4)
W5 O25 W6 150.6(5)
W6 O26 W7 120.9(5)
W8 O27 W7 152.0(5)
W9 O28 W8 121.9(5)
W4 O29 W10 161.5(5)
W5 O30 W11 161.4(6)
W6 O31 W12 161.6(5)
W7 O32 W13 161.5(5)
W14 O33 W8 162.4(5)
W9 O34 W15 161.7(5)
P1 O41 W10 127.0(5)
P1 O41 W11 127.1(5)
W10 O41 W11 91.7(3)
P1 O42 W13 127.6(5)
P1 O42 W12 125.6(5)
W13 O42 W12 90.6(3)
P1 O43 W14 128.3(5)
P1 O43 W15 126.3(5)
W14 O43 W15 91.4(3)
W15 O44 W10 141.2(5)
W10 O45 W11 122.0(5)
W11 O46 W12 149.4(5)
W12 O47 W13 122.4(5)
W14 O48 W13 149.3(5)
W14 O49 W15 122.3(4)
P1 O50 W17 126.6(5)
P1 O50 W16 127.7(5)
W17 O50 W16 91.3(3)
W10 O51 Ge1 153.6(6)
W16 O52 W11 151.0(5)
W12 O53 W16 150.9(5)
W13 O54 W17 150.2(5)
W14 O55 W17 152.2(5)
W15 O56 Ge1 153.4(5)
W16 O57 Ge1 125.5(5)
W17 O58 W16 118.8(4)
W17 O59 Ge1 125.5(5)
C3 O62 H62 109.5
O43 P1 O50 107.4(5)
O43 P1 O41 111.1(5)
O50 P1 O41 106.8(5)
O43 P1 O42 111.0(5)
O50 P1 O42 107.4(5)
O41 P1 O42 112.8(5)
O21 P2 O20 112.0(5)
O21 P2 O22 111.6(5)
O20 P2 O22 110.8(5)
O21 P2 O7 107.7(5)
O20 P2 O7 107.1(5)
O22 P2 O7 107.3(5)
O1 W1 O8 102.6(4)
O1 W1 O13 102.6(4)
O8 W1 O13 89.1(4)
O1 W1 O4 99.7(4)
O8 W1 O4 87.9(4)
O13 W1 O4 157.6(4)
O1 W1 O6 100.2(4)
O8 W1 O6 157.0(4)
O13 W1 O6 88.6(4)
O4 W1 O6 85.6(4)
O1 W1 O7 169.5(4)
O8 W1 O7 84.7(4)
O13 W1 O7 85.0(4)
O4 W1 O7 72.7(3)
O6 W1 O7 72.4(3)
O2 W2 O10 101.2(4)
O2 W2 O9 101.3(4)
O10 W2 O9 85.8(4)
O2 W2 O4 103.2(4)
O10 W2 O4 155.5(4)
O9 W2 O4 87.2(4)
O2 W2 O5 101.1(5)
O10 W2 O5 88.3(4)
O9 W2 O5 157.5(4)
O4 W2 O5 89.3(4)
O2 W2 O7 173.2(4)
O10 W2 O7 83.3(3)
O9 W2 O7 84.0(3)
O4 W2 O7 72.6(3)
O5 W2 O7 73.8(4)
O3 W3 O6 103.8(4)
O3 W3 O11 101.0(4)
O6 W3 O11 155.2(4)
O3 W3 O12 100.7(4)
O6 W3 O12 88.5(4)
O11 W3 O12 85.9(4)
O3 W3 O5 101.6(4)
O6 W3 O5 88.5(4)
O11 W3 O5 87.5(4)
O12 W3 O5 157.6(4)
O3 W3 O7 173.9(4)
O6 W3 O7 72.5(4)
O11 W3 O7 82.9(3)
O12 W3 O7 84.2(4)
O5 W3 O7 73.7(4)
O14 W4 O29 101.3(4)
O14 W4 O23 102.6(4)
O29 W4 O23 92.4(4)
O14 W4 O24 98.1(4)
O29 W4 O24 92.9(4)
O23 W4 O24 157.1(4)
O14 W4 O8 95.4(4)
O29 W4 O8 163.3(4)
O23 W4 O8 83.2(4)
O24 W4 O8 85.3(4)
O14 W4 O20 170.7(4)
O29 W4 O20 83.4(4)
O23 W4 O20 85.0(4)
O24 W4 O20 73.5(3)
O8 W4 O20 80.3(3)
O15 W5 O30 99.0(4)
O15 W5 O25 102.5(4)
O30 W5 O25 87.2(4)
O15 W5 O24 100.2(4)
O30 W5 O24 89.0(4)
O25 W5 O24 157.3(4)
O15 W5 O9 97.7(4)
O30 W5 O9 163.3(4)
O25 W5 O9 88.2(4)
O24 W5 O9 89.1(4)
O15 W5 O20 173.1(4)
O30 W5 O20 80.5(4)
O25 W5 O20 84.4(4)
O24 W5 O20 72.9(3)
O9 W5 O20 83.1(3)
O16 W6 O31 99.3(4)
O16 W6 O25 101.9(4)
O31 W6 O25 89.3(4)
O16 W6 O26 99.4(4)
O31 W6 O26 90.6(4)
O25 W6 O26 158.4(4)
O16 W6 O10 97.9(4)
O31 W6 O10 162.8(4)
O25 W6 O10 85.8(4)
O26 W6 O10 87.9(4)
O16 W6 O21 173.8(4)
O31 W6 O21 81.9(3)
O25 W6 O21 84.1(3)
O26 W6 O21 74.5(3)
O10 W6 O21 81.1(3)
O17 W7 O32 98.4(4)
O17 W7 O27 101.8(4)
O32 W7 O27 89.1(4)
O17 W7 O26 99.9(4)
O32 W7 O26 90.4(4)
O27 W7 O26 158.1(4)
O17 W7 O11 98.7(4)
O32 W7 O11 162.8(4)
O27 W7 O11 85.2(4)
O26 W7 O11 88.9(4)
O17 W7 O21 174.3(4)
O32 W7 O21 81.7(3)
O27 W7 O21 83.9(4)
O26 W7 O21 74.4(3)
O11 W7 O21 81.5(3)
O18 W8 O27 102.5(4)
O18 W8 O33 98.7(4)
O27 W8 O33 88.3(4)
O18 W8 O12 96.3(4)
O27 W8 O12 87.3(4)
O33 W8 O12 164.9(4)
O18 W8 O28 100.0(4)
O27 W8 O28 157.4(4)
O33 W8 O28 90.4(4)
O12 W8 O28 88.2(4)
O18 W8 O22 173.2(4)
O27 W8 O22 84.2(4)
O33 W8 O22 82.3(3)
O12 W8 O22 82.9(4)
O28 W8 O22 73.2(3)
O19 W9 O34 100.8(4)
O19 W9 O23 101.7(4)
O34 W9 O23 92.5(4)
O19 W9 O28 98.7(4)
O34 W9 O28 92.7(4)
O23 W9 O28 157.7(4)
O19 W9 O13 94.8(4)
O34 W9 O13 164.3(4)
O23 W9 O13 83.1(4)
O28 W9 O13 86.1(4)
O19 W9 O22 171.4(4)
O34 W9 O22 84.1(4)
O23 W9 O22 85.1(4)
O28 W9 O22 73.9(3)
O13 W9 O22 80.6(3)
O35 W10 O51 101.3(5)
O35 W10 O44 101.8(4)
O51 W10 O44 91.3(4)
O35 W10 O45 99.0(5)
O51 W10 O45 93.7(4)
O44 W10 O45 157.2(4)
O35 W10 O29 95.9(4)
O51 W10 O29 162.7(4)
O44 W10 O29 83.9(4)
O45 W10 O29 84.8(4)
O35 W10 O41 171.8(4)
O51 W10 O41 83.1(4)
O44 W10 O41 84.8(4)
O45 W10 O41 73.7(4)
O29 W10 O41 79.9(3)
O36 W11 O46 102.5(4)
O36 W11 O30 98.2(4)
O46 W11 O30 89.5(4)
O36 W11 O45 99.0(4)
O46 W11 O45 158.4(4)
O30 W11 O45 89.5(4)
O36 W11 O52 97.7(4)
O46 W11 O52 86.9(4)
O30 W11 O52 164.1(4)
O45 W11 O52 88.1(4)
O36 W11 O41 171.5(4)
O46 W11 O41 85.9(3)
O30 W11 O41 83.1(4)
O45 W11 O41 72.5(4)
O52 W11 O41 81.2(3)
O37 W12 O53 97.9(4)
O37 W12 O46 101.6(4)
O53 W12 O46 87.3(4)
O37 W12 O47 99.9(4)
O53 W12 O47 90.7(4)
O46 W12 O47 158.5(4)
O37 W12 O31 99.8(4)
O53 W12 O31 162.2(4)
O46 W12 O31 87.0(4)
O47 W12 O31 88.4(4)
O37 W12 O42 173.0(4)
O53 W12 O42 82.2(3)
O46 W12 O42 85.4(3)
O47 W12 O42 73.1(3)
O31 W12 O42 80.5(3)
O38 W13 O32 99.1(4)
O38 W13 O54 97.9(4)
O32 W13 O54 163.0(4)
O38 W13 O48 102.2(4)
O32 W13 O48 87.9(4)
O54 W13 O48 87.4(4)
O38 W13 O47 99.6(4)
O32 W13 O47 88.7(4)
O54 W13 O47 89.6(4)
O48 W13 O47 158.1(4)
O38 W13 O42 173.5(4)
O32 W13 O42 80.7(3)
O54 W13 O42 82.5(3)
O48 W13 O42 84.3(3)
O47 W13 O42 73.8(3)
O39 W14 O48 102.7(4)
O39 W14 O33 97.9(4)
O48 W14 O33 87.5(4)
O39 W14 O55 98.1(4)
O48 W14 O55 87.1(4)
O33 W14 O55 163.9(4)
O39 W14 O49 99.2(4)
O48 W14 O49 158.1(4)
O33 W14 O49 89.4(4)
O55 W14 O49 89.9(4)
O39 W14 O43 172.3(4)
O48 W14 O43 84.9(3)
O33 W14 O43 83.3(3)
O55 W14 O43 81.1(3)
O49 W14 O43 73.2(3)
O40 W15 O56 100.7(4)
O40 W15 O44 102.4(4)
O56 W15 O44 91.0(4)
O40 W15 O49 98.7(4)
O56 W15 O49 94.7(4)
O44 W15 O49 156.7(4)
O40 W15 O34 94.9(4)
O56 W15 O34 164.2(4)
O44 W15 O34 83.0(4)
O49 W15 O34 85.4(4)
O40 W15 O43 171.0(4)
O56 W15 O43 84.1(4)
O44 W15 O43 85.1(3)
O49 W15 O43 73.1(3)
O34 W15 O43 80.8(3)
O60 W16 O57 102.1(4)
O60 W16 O52 101.1(4)
O57 W16 O52 93.1(4)
O60 W16 O58 99.1(4)
O57 W16 O58 90.2(4)
O52 W16 O58 158.4(4)
O60 W16 O53 100.4(4)
O57 W16 O53 157.3(4)
O52 W16 O53 84.6(4)
O58 W16 O53 84.3(4)
O60 W16 O50 172.6(4)
O57 W16 O50 75.8(4)
O52 W16 O50 86.2(4)
O58 W16 O50 74.0(3)
O53 W16 O50 81.5(3)
O61 W17 O59 101.3(4)
O61 W17 O58 99.3(4)
O59 W17 O58 91.3(4)
O61 W17 O55 100.7(4)
O59 W17 O55 91.2(4)
O58 W17 O55 159.0(4)
O61 W17 O54 100.2(4)
O59 W17 O54 158.5(4)
O58 W17 O54 86.6(4)
O55 W17 O54 83.5(4)
O61 W17 O50 173.0(4)
O59 W17 O50 75.4(3)
O58 W17 O50 74.8(3)
O55 W17 O50 85.6(3)
O54 W17 O50 83.4(3)

loop_
_geom_bond_atom_site_label_1
_geom_bond_atom_site_label_2
_geom_bond_distance
C1 C2 1.529(18)
C1 Ge1 1.899(13)
C1 H1A 0.9900
C1 H1B 0.9900
C2 C3 1.500(18)
C2 H2A 0.9900
C2 H2B 0.9900
C3 O62 1.258(16)
C3 O63 1.300(16)
C4 N1 1.50(2)
C4 H4A 0.9800
C4 H4B 0.9800
C4 H4C 0.9800
C5 N1 1.50(3)
C5 H5A 0.9800
C5 H5B 0.9800
C5 H5C 0.9800
C6 N3 1.46(3)
C6 H6A 0.9800
C6 H6B 0.9800
C6 H6C 0.9800
C7 N2 1.42(3)
C7 H7A 0.9800
C7 H7B 0.9800
C7 H7C 0.9800
C8 N3 1.43(3)
C8 H8A 0.9800
C8 H8B 0.9800
C8 H8C 0.9800
C9 N2 1.51(3)
C9 H9A 0.9800
C9 H9B 0.9800
C9 H9C 0.9800
C10 N4 1.52(3)
C10 H10A 0.9800
C10 H10B 0.9800
C10 H10C 0.9800
C11 N4 1.49(3)
C11 H11A 0.9800
C11 H11B 0.9800
C11 H11C 0.9800
C12 N5 1.54(3)
C12 H12A 0.9800
C12 H12B 0.9800
C12 H12C 0.9800
C13 N5 1.38(3)
C13 H13A 0.9800
C13 H13B 0.9800
C13 H13C 0.9800
C14 N6 1.62(4)
C15 N6 1.34(4)
Ge1 O51 1.858(9)
Ge1 O57 1.870(9)
Ge1 O59 1.877(9)
Ge1 O56 1.887(9)
N1 H1C 0.9200
N1 H1D 0.9200
N2 H2C 0.9200
N2 H2D 0.9200
N3 H3A 0.9200
N3 H3B 0.9200
N4 H4D 0.9200
N4 H4E 0.9200
N5 H5D 0.9200
N5 H5E 0.9200
O1 W1 1.721(9)
O2 W2 1.724(10)
O3 W3 1.710(10)
O4 W2 1.919(9)
O4 W1 1.952(9)
O5 W3 1.925(10)
O5 W2 1.929(10)
O6 W3 1.898(9)
O6 W1 1.953(10)
O7 P2 1.593(9)
O7 W1 2.360(9)
O7 W2 2.386(9)
O7 W3 2.392(9)
O8 W1 1.870(10)
O8 W4 1.998(10)
O9 W5 1.913(9)
O9 W2 1.922(9)
O10 W2 1.906(9)
O10 W6 1.953(9)
O11 W3 1.919(9)
O11 W7 1.933(9)
O12 W3 1.923(9)
O12 W8 1.925(9)
O13 W1 1.869(9)
O13 W9 2.001(9)
O14 W4 1.702(10)
O15 W5 1.715(10)
O16 W6 1.718(9)
O17 W7 1.710(9)
O18 W8 1.719(10)
O19 W9 1.703(9)
O20 P2 1.535(9)
O20 W4 2.345(9)
O20 W5 2.388(8)
O21 P2 1.526(9)
O21 W6 2.371(8)
O21 W7 2.375(9)
O22 P2 1.539(9)
O22 W9 2.358(9)
O22 W8 2.376(9)
O23 W9 1.880(9)
O23 W4 1.905(9)
O24 W5 1.905(9)
O24 W4 1.934(9)
O25 W5 1.895(10)
O25 W6 1.908(10)
O26 W6 1.926(9)
O26 W7 1.926(9)
O27 W8 1.885(9)
O27 W7 1.909(9)
O28 W9 1.918(9)
O28 W8 1.931(9)
O29 W4 1.822(9)
O29 W10 2.003(9)
O30 W5 1.883(10)
O30 W11 1.906(10)
O31 W6 1.879(9)
O31 W12 1.923(9)
O32 W7 1.884(9)
O32 W13 1.912(9)
O33 W14 1.891(9)
O33 W8 1.899(9)
O34 W9 1.831(9)
O34 W15 2.006(9)
O35 W10 1.717(10)
O36 W11 1.720(10)
O37 W12 1.705(9)
O38 W13 1.704(10)
O39 W14 1.717(9)
O40 W15 1.733(9)
O41 P1 1.545(9)
O41 W10 2.335(9)
O41 W11 2.375(9)
O42 P1 1.540(9)
O42 W13 2.347(9)
O42 W12 2.381(8)
O43 P1 1.534(9)
O43 W14 2.354(9)
O43 W15 2.358(9)
O44 W15 1.904(9)
O44 W10 1.908(9)
O45 W10 1.924(10)
O45 W11 1.939(10)
O46 W11 1.894(10)
O46 W12 1.906(10)
O47 W12 1.914(9)
O47 W13 1.921(9)
O48 W14 1.884(9)
O48 W13 1.912(9)
O49 W14 1.924(9)
O49 W15 1.927(9)
O50 P1 1.544(9)
O50 W17 2.322(9)
O50 W16 2.324(9)
O51 W10 1.838(9)
O52 W16 1.883(9)
O52 W11 1.953(9)
O53 W12 1.901(9)
O53 W16 1.968(9)
O54 W13 1.911(9)
O54 W17 1.958(9)
O55 W14 1.895(9)
O55 W17 1.929(9)
O56 W15 1.815(9)
O57 W16 1.854(9)
O58 W17 1.905(8)
O58 W16 1.953(9)
O59 W17 1.870(9)
O60 W16 1.724(9)
O61 W17 1.726(9)
O62 H62 0.8400
